data_7109221
loop_
_publ_author_name
'Hui Qian'
'Wanxiang Zhao'
'Herman H-Y. Sung'
'Ian D. Williams'
'Jianwei Sun'

_publ_section_title
;
 Stereoselective synthesis of aminoindanols via an efficient cascade
 aza-Michael-aldol reaction
;
_journal_name_full Chem.Commun.
_journal_page_first 4361
_journal_paper_doi 10.1039/c2cc37102b
_journal_volume 49
_journal_year 2013
_chemical_formula_moiety 'C23 H21 N O4 S'
_chemical_formula_sum 'C23 H21 N O4 S'
_chemical_formula_weight 407.47
_chemical_name_systematic
;
?
;
_space_group_IT_number 15
_space_group_name_Hall '-C 2yc'
_symmetry_cell_setting monoclinic
_symmetry_space_group_name_Hall '-C 2yc'
_symmetry_space_group_name_H-M 'C 1 2/c 1'
_atom_sites_solution_hydrogens geom
_atom_sites_solution_primary direct
_atom_sites_solution_secondary difmap
_audit_creation_date 2012-05-15
_audit_creation_method
;
Olex2 1.2-beta
(compiled May 9 2012 12:37:22, GUI svn.r4230)
;
_cell_angle_alpha 90.00
_cell_angle_beta 102.966(3)
_cell_angle_gamma 90.00
_cell_formula_units_Z 8
_cell_length_a 17.9255(5)
_cell_length_b 9.5117(2)
_cell_length_c 24.5699(8)
_cell_measurement_reflns_used 3752
_cell_measurement_temperature 173.00(14)
_cell_measurement_theta_max 28.2630
_cell_measurement_theta_min 3.1337
_cell_volume 4082.4(2)
_computing_cell_refinement
;
CrysAlisPro, Agilent Technologies,
Version 1.171.35.19 (release 27-10-2011 CrysAlis171 .NET)
(compiled Oct 27 2011,15:02:11)
;
_computing_data_collection
;
CrysAlisPro, Agilent Technologies,
Version 1.171.35.19 (release 27-10-2011 CrysAlis171 .NET)
(compiled Oct 27 2011,15:02:11)
;
_computing_data_reduction
;
CrysAlisPro, Agilent Technologies,
Version 1.171.35.19 (release 27-10-2011 CrysAlis171 .NET)
(compiled Oct 27 2011,15:02:11)
;
_computing_molecular_graphics
;
O. V. Dolomanov, L. J. Bourhis, R. J. Gildea, J. A. K. Howard and H. Puschmann,
OLEX2: a complete structure solution, refinement and analysis program.
J. Appl. Cryst. (2009). 42, 339-341.
;
_computing_publication_material
;
O. V. Dolomanov, L. J. Bourhis, R. J. Gildea, J. A. K. Howard and H. Puschmann,
OLEX2: a complete structure solution, refinement and analysis program.
J. Appl. Cryst. (2009). 42, 339-341.
;
_computing_structure_refinement
;
XL, G.M. Sheldrick, Acta Cryst.
(2008). A64, 112-122
;
_computing_structure_solution
;
XS, G.M. Sheldrick, Acta Cryst.
(2008). A64, 112-122
;
_diffrn_ambient_temperature 173.00(14)
_diffrn_detector_area_resol_mean 15.9578
_diffrn_measured_fraction_theta_full 0.992
_diffrn_measured_fraction_theta_max 0.979
_diffrn_measurement_details
;
1 omega -98.00 7.60 0.8000 5.0000
omega____ theta____ kappa____ phi______ frames
- -25.1205 -57.0000 -150.0000 132

2 omega -115.00 -35.80 0.8000 5.0000
omega____ theta____ kappa____ phi______ frames
- -25.1205 -178.0000 -60.0000 99

3 omega -29.00 53.40 0.8000 5.0000
omega____ theta____ kappa____ phi______ frames
- -25.1205 38.0000 0.0000 103

4 omega -51.00 62.60 0.8000 5.0000
omega____ theta____ kappa____ phi______ frames
- 25.5892 -77.0000 120.0000 142
;
_diffrn_measurement_device 'kappa diffractometer'
_diffrn_measurement_device_type 'Xcalibur, Sapphire3, Gemini ultra'
_diffrn_measurement_method '\w scans'
_diffrn_orient_matrix_UB_11 0.0078776000
_diffrn_orient_matrix_UB_12 -0.0266130000
_diffrn_orient_matrix_UB_13 -0.0250948000
_diffrn_orient_matrix_UB_21 -0.0392476000
_diffrn_orient_matrix_UB_22 -0.0169135000
_diffrn_orient_matrix_UB_23 -0.0097905000
_diffrn_orient_matrix_UB_31 -0.0067337000
_diffrn_orient_matrix_UB_32 0.0675855000
_diffrn_orient_matrix_UB_33 -0.0123379000
_diffrn_radiation_monochromator mirror
_diffrn_radiation_probe x-ray
_diffrn_radiation_type MoK\a
_diffrn_radiation_wavelength 0.7107
_diffrn_reflns_av_R_equivalents 0.0327
_diffrn_reflns_av_unetI/netI 0.0452
_diffrn_reflns_limit_h_max 22
_diffrn_reflns_limit_h_min -22
_diffrn_reflns_limit_k_max 12
_diffrn_reflns_limit_k_min -12
_diffrn_reflns_limit_l_max 19
_diffrn_reflns_limit_l_min -31
_diffrn_reflns_number 11559
_diffrn_reflns_theta_full 25.00
_diffrn_reflns_theta_max 26.99
_diffrn_reflns_theta_min 3.34
_diffrn_source 'sealed X-ray tube'
_diffrn_source_current 40
_diffrn_source_power 2.0
_diffrn_source_target Mo
_diffrn_source_voltage 50
_exptl_absorpt_coefficient_mu 0.188
_exptl_absorpt_correction_T_max 1.00000
_exptl_absorpt_correction_T_min 0.97783
_exptl_absorpt_correction_type multi-scan
_exptl_absorpt_process_details
;
CrysAlisPro, Agilent Technologies,
Version 1.171.35.19 (release 27-10-2011 CrysAlis171 .NET)
(compiled Oct 27 2011,15:02:11)
Empirical absorption correction using spherical harmonics,
implemented in SCALE3 ABSPACK scaling algorithm.
;
_exptl_crystal_colour colorless
_exptl_crystal_density_diffrn 1.326
_exptl_crystal_density_method 'not measured'
_exptl_crystal_description block
_exptl_crystal_F_000 1712
_exptl_crystal_size_max 0.35
_exptl_crystal_size_mid 0.28
_exptl_crystal_size_min 0.24
_refine_diff_density_max 0.287
_refine_diff_density_min -0.332
_refine_diff_density_rms 0.047
_refine_ls_extinction_method none
_refine_ls_goodness_of_fit_ref 1.005
_refine_ls_hydrogen_treatment constr
_refine_ls_matrix_type full
_refine_ls_number_parameters 264
_refine_ls_number_reflns 4353
_refine_ls_number_restraints 0
_refine_ls_restrained_S_all 1.005
_refine_ls_R_factor_all 0.0588
_refine_ls_R_factor_gt 0.0480
_refine_ls_shift/su_max 0.001
_refine_ls_shift/su_mean 0.000
_refine_ls_structure_factor_coef Fsqd
_refine_ls_weighting_details 'calc w=1/[\s^2^(Fo^2^)+(0.0433P)^2^+2.3791P] where P=(Fo^2^+2Fc^2^)/3'
_refine_ls_weighting_scheme calc
_refine_ls_wR_factor_gt 0.1015
_refine_ls_wR_factor_ref 0.1079
_reflns_number_gt 3700
_reflns_number_total 4353
_reflns_threshold_expression >2sigma(I)
_cod_data_source_file c2cc37102b.txt
_cod_data_source_block qian1molt
_cod_original_cell_volume 4082.41(19)
_cod_original_sg_symbol_H-M C2/c
_cod_database_code 7109221
_reflns_odcompleteness_completeness 99.67
_reflns_odcompleteness_iscentric 1
_reflns_odcompleteness_theta 26.32

loop_
_space_group_symop_id
_space_group_symop_operation_xyz
1 'x, y, z'
2 '-x, y, -z+1/2'
3 'x+1/2, y+1/2, z'
4 '-x+1/2, y+1/2, -z+1/2'
5 '-x, -y, -z'
6 'x, -y, z-1/2'
7 '-x+1/2, -y+1/2, -z'
8 'x+1/2, -y+1/2, z-1/2'

loop_
_atom_site_label
_atom_site_type_symbol
_atom_site_fract_x
_atom_site_fract_y
_atom_site_fract_z
_atom_site_U_iso_or_equiv
_atom_site_adp_type
_atom_site_occupancy
_atom_site_symmetry_multiplicity
_atom_site_calc_flag
_atom_site_refinement_flags
S1 S 0.15167(3) 0.43669(4) 0.312497(18) 0.02524(13) Uani 1 1 d .
O3 O 0.23496(7) 1.06150(12) 0.29868(5) 0.0270(3) Uani 1 1 d .
H3 H 0.2177 1.1437 0.2978 0.040 Uiso 1 1 calc R
O4 O 0.19379(7) 0.78264(14) 0.41005(5) 0.0306(3) Uani 1 1 d .
O2 O 0.07589(7) 0.44843(14) 0.32153(6) 0.0351(3) Uani 1 1 d .
O1 O 0.17034(8) 0.32226(13) 0.27933(5) 0.0324(3) Uani 1 1 d .
N1 N 0.17105(9) 0.57504(15) 0.28146(6) 0.0263(3) Uani 1 1 d .
H1 H 0.1982 0.5661 0.2559 0.032 Uiso 1 1 calc R
C1 C 0.14609(9) 0.71492(18) 0.29322(7) 0.0214(4) Uani 1 1 d .
H1A H 0.1116 0.7059 0.3199 0.026 Uiso 1 1 calc R
C2 C 0.21136(9) 0.81767(17) 0.31848(7) 0.0201(3) Uani 1 1 d .
H2 H 0.2550 0.8029 0.2999 0.024 Uiso 1 1 calc R
C3 C 0.17596(9) 0.96390(17) 0.30227(7) 0.0217(4) Uani 1 1 d .
H3A H 0.1481 0.9963 0.3310 0.026 Uiso 1 1 calc R
C4 C 0.11942(10) 0.93573(18) 0.24790(7) 0.0240(4) Uani 1 1 d .
C5 C 0.10353(9) 0.79319(19) 0.24205(7) 0.0229(4) Uani 1 1 d .
C6 C 0.05237(10) 0.7421(2) 0.19543(7) 0.0306(4) Uani 1 1 d .
H6 H 0.0416 0.6445 0.1912 0.037 Uiso 1 1 calc R
C7 C 0.01721(11) 0.8381(2) 0.15497(8) 0.0369(5) Uani 1 1 d .
H7 H -0.0180 0.8053 0.1226 0.044 Uiso 1 1 calc R
C8 C 0.03265(11) 0.9802(2) 0.16117(8) 0.0389(5) Uani 1 1 d .
H8 H 0.0079 1.0438 0.1330 0.047 Uiso 1 1 calc R
C9 C 0.08378(11) 1.0314(2) 0.20794(8) 0.0329(4) Uani 1 1 d .
H9 H 0.0940 1.1292 0.2124 0.039 Uiso 1 1 calc R
C10 C 0.24012(10) 0.80238(17) 0.38130(7) 0.0217(4) Uani 1 1 d .
C11 C 0.32336(10) 0.81553(18) 0.40723(7) 0.0234(4) Uani 1 1 d .
C12 C 0.34849(11) 0.7824(2) 0.46357(7) 0.0325(4) Uani 1 1 d .
H12 H 0.3130 0.7492 0.4841 0.039 Uiso 1 1 calc R
C13 C 0.42454(12) 0.7977(2) 0.48968(8) 0.0416(5) Uani 1 1 d .
H13 H 0.4413 0.7749 0.5281 0.050 Uiso 1 1 calc R
C14 C 0.47659(11) 0.8462(2) 0.46031(8) 0.0400(5) Uani 1 1 d .
H14 H 0.5289 0.8576 0.4786 0.048 Uiso 1 1 calc R
C15 C 0.45248(12) 0.8779(3) 0.40437(9) 0.0442(5) Uani 1 1 d .
H15 H 0.4883 0.9103 0.3840 0.053 Uiso 1 1 calc R
C16 C 0.37612(11) 0.8626(2) 0.37790(8) 0.0351(5) Uani 1 1 d .
H16 H 0.3598 0.8845 0.3393 0.042 Uiso 1 1 calc R
C21 C 0.21472(11) 0.42545(18) 0.37873(7) 0.0276(4) Uani 1 1 d .
C22 C 0.18812(12) 0.4505(2) 0.42660(8) 0.0379(5) Uani 1 1 d .
H22 H 0.1357 0.4723 0.4240 0.046 Uiso 1 1 calc R
C23 C 0.23820(14) 0.4437(2) 0.47805(9) 0.0450(6) Uani 1 1 d .
H23 H 0.2195 0.4591 0.5108 0.054 Uiso 1 1 calc R
C24 C 0.31502(14) 0.4147(2) 0.48306(9) 0.0438(5) Uani 1 1 d .
C25 C 0.34057(13) 0.3896(3) 0.43502(9) 0.0498(6) Uani 1 1 d .
H25 H 0.3930 0.3684 0.4377 0.060 Uiso 1 1 calc R
C26 C 0.29083(12) 0.3947(2) 0.38292(9) 0.0418(5) Uani 1 1 d .
H26 H 0.3092 0.3770 0.3502 0.050 Uiso 1 1 calc R
C27 C 0.36983(17) 0.4153(3) 0.53950(10) 0.0643(8) Uani 1 1 d .
H27A H 0.3706 0.5091 0.5562 0.096 Uiso 1 1 calc R
H27B H 0.4213 0.3912 0.5351 0.096 Uiso 1 1 calc R
H27C H 0.3531 0.3462 0.5638 0.096 Uiso 1 1 calc R

loop_
_atom_site_aniso_label
_atom_site_aniso_U_11
_atom_site_aniso_U_22
_atom_site_aniso_U_33
_atom_site_aniso_U_23
_atom_site_aniso_U_13
_atom_site_aniso_U_12
S1 0.0304(2) 0.0174(2) 0.0283(2) 0.00053(17) 0.00745(18) -0.00118(18)
O3 0.0316(7) 0.0171(6) 0.0328(7) -0.0001(5) 0.0084(6) -0.0025(5)
O4 0.0310(7) 0.0403(8) 0.0225(6) 0.0016(6) 0.0099(5) -0.0015(6)
O2 0.0305(7) 0.0315(8) 0.0453(8) 0.0063(6) 0.0126(6) -0.0040(6)
O1 0.0464(8) 0.0176(7) 0.0319(7) -0.0031(5) 0.0058(6) 0.0012(6)
N1 0.0359(8) 0.0184(8) 0.0285(8) -0.0007(6) 0.0157(7) 0.0012(6)
C1 0.0245(8) 0.0186(9) 0.0220(8) -0.0013(7) 0.0074(7) 0.0009(7)
C2 0.0219(8) 0.0188(9) 0.0201(8) 0.0005(6) 0.0059(6) 0.0008(7)
C3 0.0247(9) 0.0180(9) 0.0228(8) 0.0009(7) 0.0062(7) 0.0011(7)
C4 0.0254(9) 0.0249(9) 0.0219(8) 0.0006(7) 0.0059(7) 0.0020(7)
C5 0.0226(8) 0.0258(9) 0.0214(8) -0.0005(7) 0.0071(7) -0.0002(7)
C6 0.0294(10) 0.0339(11) 0.0284(9) -0.0042(8) 0.0061(7) -0.0067(8)
C7 0.0294(10) 0.0537(14) 0.0241(9) -0.0014(9) -0.0012(8) -0.0067(9)
C8 0.0358(11) 0.0461(13) 0.0308(10) 0.0118(9) -0.0011(8) 0.0060(10)
C9 0.0361(10) 0.0289(11) 0.0315(10) 0.0054(8) 0.0031(8) 0.0039(8)
C10 0.0284(9) 0.0171(9) 0.0204(8) 0.0007(6) 0.0070(7) 0.0022(7)
C11 0.0267(9) 0.0210(9) 0.0220(8) 0.0008(7) 0.0042(7) 0.0024(7)
C12 0.0359(10) 0.0376(11) 0.0239(9) 0.0041(8) 0.0068(8) 0.0006(9)
C13 0.0417(12) 0.0529(14) 0.0249(10) 0.0045(9) -0.0037(9) 0.0038(10)
C14 0.0275(10) 0.0498(13) 0.0379(11) -0.0036(10) -0.0030(8) 0.0008(9)
C15 0.0300(11) 0.0609(15) 0.0417(12) 0.0066(11) 0.0078(9) -0.0058(10)
C16 0.0306(10) 0.0479(13) 0.0256(9) 0.0058(9) 0.0039(8) -0.0034(9)
C21 0.0367(10) 0.0198(9) 0.0273(9) 0.0008(7) 0.0091(8) 0.0009(8)
C22 0.0456(12) 0.0377(12) 0.0339(11) -0.0011(9) 0.0161(9) 0.0060(10)
C23 0.0674(15) 0.0415(13) 0.0278(10) -0.0011(9) 0.0143(10) 0.0112(11)
C24 0.0643(15) 0.0301(11) 0.0309(11) -0.0028(9) -0.0019(10) 0.0138(10)
C25 0.0428(13) 0.0638(16) 0.0385(12) -0.0069(11) 0.0003(10) 0.0158(12)
C26 0.0379(11) 0.0560(14) 0.0321(11) -0.0042(10) 0.0093(9) 0.0086(10)
C27 0.0869(19) 0.0572(17) 0.0373(13) -0.0109(12) -0.0103(12) 0.0269(14)

loop_
_atom_type_symbol
_atom_type_description
_atom_type_scat_dispersion_real
_atom_type_scat_dispersion_imag
_atom_type_scat_source
C C 0.0033 0.0016 'International Tables Vol C Tables 4.2.6.8 and 6.1.1.4'
H H 0.0000 0.0000 'International Tables Vol C Tables 4.2.6.8 and 6.1.1.4'
N N 0.0061 0.0033 'International Tables Vol C Tables 4.2.6.8 and 6.1.1.4'
O O 0.0106 0.0060 'International Tables Vol C Tables 4.2.6.8 and 6.1.1.4'
S S 0.1246 0.1234 'International Tables Vol C Tables 4.2.6.8 and 6.1.1.4'

loop_
_geom_angle_atom_site_label_1
_geom_angle_atom_site_label_2
_geom_angle_atom_site_label_3
_geom_angle
O2 S1 O1 119.71(8)
O2 S1 N1 109.02(8)
O2 S1 C21 107.22(8)
O1 S1 N1 104.41(8)
O1 S1 C21 107.06(8)
N1 S1 C21 109.10(8)
C1 N1 S1 123.34(12)
N1 C1 C2 114.84(14)
N1 C1 C5 113.95(14)
C5 C1 C2 102.59(13)
C3 C2 C1 103.66(13)
C10 C2 C1 113.66(13)
C10 C2 C3 111.97(13)
O3 C3 C2 109.58(13)
O3 C3 C4 114.92(14)
C4 C3 C2 102.94(13)
C5 C4 C3 110.31(15)
C9 C4 C3 128.49(16)
C9 C4 C5 121.17(17)
C4 C5 C1 109.98(14)
C6 C5 C1 129.20(17)
C6 C5 C4 120.75(17)
C5 C6 C7 118.09(18)
C8 C7 C6 121.02(18)
C7 C8 C9 120.89(18)
C4 C9 C8 118.07(19)
O4 C10 C2 118.87(15)
O4 C10 C11 120.79(15)
C11 C10 C2 120.31(14)
C12 C11 C10 118.39(15)
C16 C11 C10 122.65(15)
C16 C11 C12 118.93(16)
C13 C12 C11 120.30(18)
C12 C13 C14 120.40(18)
C15 C14 C13 119.79(18)
C14 C15 C16 120.06(19)
C15 C16 C11 120.52(18)
C22 C21 S1 120.10(15)
C26 C21 S1 120.06(14)
C26 C21 C22 119.82(18)
C23 C22 C21 119.5(2)
C22 C23 C24 121.5(2)
C23 C24 C27 120.8(2)
C25 C24 C23 118.27(19)
C25 C24 C27 121.0(2)
C24 C25 C26 121.0(2)
C21 C26 C25 119.84(19)

loop_
_geom_bond_atom_site_label_1
_geom_bond_atom_site_label_2
_geom_bond_distance
S1 O2 1.4290(13)
S1 O1 1.4433(13)
S1 N1 1.5978(15)
S1 C21 1.7640(19)
O3 C3 1.425(2)
O4 C10 1.2196(19)
N1 C1 1.453(2)
C1 C2 1.544(2)
C1 C5 1.512(2)
C2 C3 1.544(2)
C2 C10 1.521(2)
C3 C4 1.509(2)
C4 C5 1.386(2)
C4 C9 1.385(2)
C5 C6 1.385(2)
C6 C7 1.392(3)
C7 C8 1.382(3)
C8 C9 1.387(3)
C10 C11 1.490(2)
C11 C12 1.392(2)
C11 C16 1.385(2)
C12 C13 1.378(3)
C13 C14 1.380(3)
C14 C15 1.378(3)
C15 C16 1.385(3)
C21 C22 1.385(3)
C21 C26 1.376(3)
C22 C23 1.378(3)
C23 C24 1.382(3)
C24 C25 1.379(3)
C24 C27 1.509(3)
C25 C26 1.387(3)

loop_
_geom_hbond_atom_site_label_D
_geom_hbond_atom_site_label_H
_geom_hbond_atom_site_label_A
_geom_hbond_distance_DH
_geom_hbond_distance_HA
_geom_hbond_distance_DA
_geom_hbond_angle_DHA
_geom_hbond_site_symmetry_A
O3 H3 O1 0.84 1.91 2.7336(17) 167.8 1_565
N1 H1 O3 0.88 1.99 2.8671(18) 174.7 4_545
